data_2100890
loop_
_publ_author_name
'Pokkuluri, P. R.'
'Scheffer, J. R.'
'Trotter, J.'

_publ_section_title
;
 Crystal structure correlations in the photochemistry of dimethyl
 9,10-dimethyl-9,10-dihydro-9,10-ethenoanthracene-11,12-dicarboxylate
;
_journal_issue 1
_journal_name_full 'Acta Crystallographica Section B'
_journal_page_first 107
_journal_page_last 116
_journal_paper_doi 10.1107/S0108768192006682
_journal_volume 49
_journal_year 1993
_chemical_formula_sum 'C22 H20 O4'
_chemical_formula_weight 348.4
_symmetry_cell_setting monoclinic
_symmetry_space_group_name_H-M 'C 1 2/c 1'
_cell_angle_alpha 90
_cell_angle_beta 131.430(10)
_cell_angle_gamma 90
_cell_formula_units_Z 8
_cell_length_a 21.994(4)
_cell_length_b 11.9630(10)
_cell_length_c 19.020(6)
_cell_volume 3752.1(15)
_diffrn_radiation_type Cu
_diffrn_radiation_wavelength 1.5418
_exptl_absorpt_coefficient_mu 0.65
_exptl_crystal_density_diffrn 1.233
_exptl_crystal_F_000 1472
_cod_data_source_file hh0614.cif
_cod_data_source_block hh0614c
_cod_original_cell_volume 3752.1
_cod_original_sg_symbol_H-M 'C 2/c'
_cod_database_code 2100890

loop_
_atom_site_label
_atom_site_fract_x
_atom_site_fract_y
_atom_site_fract_z
O1 -.1114(3) .4835(4) .2485(3)
O2 -.2124(3) .5804(5) .1371(5)
C1 -.1303(3) .6685(5) .0329(4)
C2 -.1263(4) .6651(5) -.0364(4)
C3 -.0530(4) .6647(6) -.0148(5)
C4 .0189(4) .6685(5) .0775(4)
C4a .0161(3) .6691(4) .1471(4)
C9 -.0865(3) .6743(4) .2476(4)
C9a -.0574(3) .6698(4) .1247(4)
C11 -.0398(3) .6712(4) .2142(4)
C13 -.1429(3) .5760(6) .2073(4)
C14 -.1608(4) .3844(5) .2137(5)
C17 -.1350(4) .7833(5) .2173(5)
O1B -.0551(3) .7204(4) .6203(3)
O2B -.1421(4) .8010(5) .4910(4)
C1B -.1771(3) .9148(5) .6691(4)
C2B -.2110(4) .9145(6) .7112(5)
C3B -.1613(4) .9159(6) .8077(5)
C4B -.0776(4) .9158(5) .8658(4)
C4aB -.0449(3) .9148(4) .8250(4)
C9B -.0468(3) .9152(4) .6256(4)
C9aB -.0925(3) .9149(4) .7291(4)
C11B -.0378(3) .9159(4) .7094(3)
C13B -.0874(4) .8079(5) .5704(4)
C14B -.0866(4) .6116(5) .5775(5)
C17B -.0933(4) 1.0167(5) .5618(4)

loop_
_geom_angle_atom_site_label_1
_geom_angle_atom_site_label_2
_geom_angle_atom_site_label_3
_geom_angle
C9 C11 C9B 137.5
